data_7126578
loop_
_publ_author_name
'Karri, Ramesh'
'Das, Ranajit'
'Rai, Rakesh Kumar'
'Gopalakrishnan, Anaswara'
'Roy, Gouriprasanna'

_publ_section_title
;
 Hg-C bond protonolysis by a functional model of bacterial enzyme
 organomercurial lyase MerB.
;
_journal_issue 65
_journal_name_full 'Chemical communications (Cambridge, England)'
_journal_page_first 9280
_journal_page_last 9283
_journal_paper_doi 10.1039/d0cc02232b
_journal_volume 56
_journal_year 2020
_chemical_formula_moiety 'C32 H46 Hg N8 O8 Se4, O, 2(H2 O)'
_chemical_formula_sum 'C32 H50 Hg N8 O11 Se4'
_chemical_formula_weight 1239.23
_space_group_crystal_system monoclinic
_space_group_IT_number 9
_space_group_name_Hall 'C -2yc'
_space_group_name_H-M_alt 'C 1 c 1'
_atom_sites_solution_hydrogens mixed
_audit_creation_method SHELXL-2014/7
_audit_update_record
;
2019-06-09 deposited with the CCDC.	2020-05-20 downloaded from the CCDC.
;
_cell_angle_alpha 90
_cell_angle_beta 129.8280(10)
_cell_angle_gamma 90
_cell_formula_units_Z 4
_cell_length_a 23.3194(7)
_cell_length_b 14.8183(3)
_cell_length_c 16.3857(4)
_cell_measurement_reflns_used 9877
_cell_measurement_temperature 297(2)
_cell_measurement_theta_max 26.39
_cell_measurement_theta_min 2.75
_cell_volume 4348.4(2)
_computing_cell_refinement 'Bruker SAINT'
_computing_data_collection 'Bruker APEX2'
_computing_data_reduction 'Bruker SAINT'
_computing_molecular_graphics 'Bruker SHELXTL'
_computing_publication_material 'Bruker SHELXTL'
_computing_structure_refinement 'SHELXL-2014/7 (Sheldrick, 2014)'
_computing_structure_solution 'SHELXS-97 (Sheldrick 2008)'
_diffrn_ambient_temperature 297(2)
_diffrn_measured_fraction_theta_full 0.997
_diffrn_measured_fraction_theta_max 0.998
_diffrn_measurement_device_type 'Bruker PHOTON100'
_diffrn_measurement_method '\f and \w scans'
_diffrn_radiation_type MoK\a
_diffrn_radiation_wavelength 0.71073
_diffrn_reflns_av_R_equivalents 0.0308
_diffrn_reflns_av_unetI/netI 0.0351
_diffrn_reflns_Laue_measured_fraction_full 0.997
_diffrn_reflns_Laue_measured_fraction_max 0.998
_diffrn_reflns_limit_h_max 28
_diffrn_reflns_limit_h_min -28
_diffrn_reflns_limit_k_max 18
_diffrn_reflns_limit_k_min -18
_diffrn_reflns_limit_l_max 19
_diffrn_reflns_limit_l_min -19
_diffrn_reflns_number 27813
_diffrn_reflns_point_group_measured_fraction_full 0.979
_diffrn_reflns_point_group_measured_fraction_max 0.979
_diffrn_reflns_theta_full 25.242
_diffrn_reflns_theta_max 25.681
_diffrn_reflns_theta_min 2.749
_diffrn_source X-ray
_exptl_absorpt_coefficient_mu 6.950
_exptl_absorpt_correction_T_max 0.267
_exptl_absorpt_correction_T_min 0.123
_exptl_absorpt_correction_type multi-scan
_exptl_absorpt_process_details SADABS
_exptl_crystal_colour colourless
_exptl_crystal_density_diffrn 1.893
_exptl_crystal_description Block
_exptl_crystal_F_000 2816
_exptl_crystal_size_max 0.234
_exptl_crystal_size_mid 0.158
_exptl_crystal_size_min 0.112
_refine_diff_density_max 0.561
_refine_diff_density_min -0.590
_refine_diff_density_rms 0.064
_refine_ls_abs_structure_details
;
 Flack x determined using 3393 quotients [(I+)-(I-)]/[(I+)+(I-)]
 (Parsons, Flack and Wagner, Acta Cryst. B69 (2013) 249-259).
;
_refine_ls_abs_structure_Flack 0.275(3)
_refine_ls_extinction_method none
_refine_ls_goodness_of_fit_ref 1.050
_refine_ls_hydrogen_treatment mixed
_refine_ls_matrix_type full
_refine_ls_number_parameters 515
_refine_ls_number_reflns 8067
_refine_ls_number_restraints 2
_refine_ls_restrained_S_all 1.050
_refine_ls_R_factor_all 0.0316
_refine_ls_R_factor_gt 0.0279
_refine_ls_shift/su_max 0.000
_refine_ls_shift/su_mean 0.000
_refine_ls_structure_factor_coef Fsqd
_refine_ls_weighting_details 'w=1/[\s^2^(Fo^2^)+(0.0249P)^2^+9.3515P] where P=(Fo^2^+2Fc^2^)/3'
_refine_ls_weighting_scheme calc
_refine_ls_wR_factor_gt 0.0622
_refine_ls_wR_factor_ref 0.0638
_reflns_Friedel_coverage 0.960
_reflns_Friedel_fraction_full 0.961
_reflns_Friedel_fraction_max 0.960
_reflns_number_gt 7541
_reflns_number_total 8067
_reflns_threshold_expression 'I > 2\s(I)'
_cod_data_source_file d0cc02232b3.cif
_cod_data_source_block mo_RK_7_277B_0m_b
_cod_depositor_comments
;
The following automatic conversions were performed:

data item '_exptl_absorpt_correction_type' value 'Multi-Scan' was
changed to 'multi-scan' in accordance with the
/home/data/users/saulius/crontab/automatic-downloads/rss-feeds/RSC/lib/dictionaries/cif_core.dic
dictionary named 'cif_core.dic' version 2.4.2 last updated on
2011-04-26.

Automatic conversion script
Id: cif_fix_values 7556 2019-12-06 15:28:31Z antanas 

 Adding full bibliography for 7126575--7126581.cif.
;
_cod_original_sg_symbol_H-M 'C c'
_cod_database_code 7126578
_shelx_shelxl_version_number 2014/7
_shelx_space_group_comment
;
The symmetry employed for this shelxl refinement is uniquely defined
by the following loop, which should always be used as a source of
symmetry information in preference to the above space-group names.
They are only intended as comments.
;
_shelx_estimated_absorpt_t_min 0.169
_shelx_estimated_absorpt_t_max 0.352

loop_
_space_group_symop_operation_xyz
'x, y, z'
'x, -y, z+1/2'
'x+1/2, y+1/2, z'
'x+1/2, -y+1/2, z+1/2'

loop_
_atom_site_label
_atom_site_type_symbol
_atom_site_fract_x
_atom_site_fract_y
_atom_site_fract_z
_atom_site_U_iso_or_equiv
_atom_site_adp_type
_atom_site_occupancy
_atom_site_site_symmetry_order
_atom_site_calc_flag
_atom_site_refinement_flags_posn
_atom_site_refinement_flags_adp
_atom_site_refinement_flags_occupancy
_atom_site_disorder_assembly
_atom_site_disorder_group
Hg1 Hg 0.51133(2) 0.14366(2) 0.43891(2) 0.03989(9) Uani 1 1 d . . . . .
Se1 Se 0.48334(5) 0.08499(6) 0.26205(7) 0.0445(2) Uani 1 1 d . . . . .
Se2 Se 0.38795(6) 0.23378(8) 0.36449(7) 0.0484(3) Uani 1 1 d . . . . .
Se3 Se 0.52707(5) 0.02644(7) 0.57367(8) 0.0542(3) Uani 1 1 d . . . . .
Se4 Se 0.63868(6) 0.22976(9) 0.53274(8) 0.0523(3) Uani 1 1 d . . . . .
N3 N 0.3132(5) 0.1707(5) 0.1519(7) 0.0428(18) Uani 1 1 d . . . . .
N5 N 0.3913(5) 0.0704(5) 0.5358(7) 0.050(2) Uani 1 1 d . . . . .
N8 N 0.6638(5) 0.2922(6) 0.7197(7) 0.048(2) Uani 1 1 d . . . . .
N2 N 0.6209(4) 0.1224(5) 0.3034(6) 0.0423(18) Uani 1 1 d . . . . .
C2 C 0.5837(5) 0.0714(6) 0.3226(7) 0.041(2) Uani 1 1 d . . . . .
N4 N 0.3638(5) 0.3002(5) 0.1793(6) 0.0424(19) Uani 1 1 d . . . . .
C14 C 0.4841(6) 0.3785(6) 0.2691(8) 0.044(2) Uani 1 1 d . . . . .
H14A H 0.4821 0.3741 0.2082 0.053 Uiso 1 1 calc R U . . .
H14B H 0.5081 0.3245 0.3117 0.053 Uiso 1 1 calc R U . . .
C18 C 0.4258(5) 0.0213(6) 0.5080(7) 0.042(2) Uani 1 1 d . . . . .
C32 C 0.4174(6) 0.4277(7) 0.5631(8) 0.050(2) Uani 1 1 d . . . . .
C11 C 0.3003(6) 0.1952(8) 0.0617(8) 0.054(3) Uani 1 1 d . . . . .
H11 H 0.2736 0.1621 -0.0011 0.065 Uiso 1 1 calc R U . . .
C26 C 0.6732(5) 0.2270(7) 0.6712(8) 0.042(2) Uani 1 1 d . . . . .
O8 O 0.3676(4) 0.4838(4) 0.5054(6) 0.0559(16) Uani 1 1 d . . . . .
C10 C 0.3533(5) 0.2355(6) 0.2250(7) 0.037(2) Uani 1 1 d . . . . .
O5 O 0.3883(5) -0.3713(4) 0.4591(6) 0.068(2) Uani 1 1 d . . . . .
H5 H 0.3879 -0.4252 0.4699 0.101 Uiso 1 1 calc R U . . .
N6 N 0.3721(5) -0.0306(5) 0.4267(6) 0.0486(19) Uani 1 1 d . . . . .
C9 C 0.2877(7) 0.0851(7) 0.1652(10) 0.064(3) Uani 1 1 d . . . . .
H9A H 0.3177 0.0364 0.1722 0.096 Uiso 1 1 calc R U . . .
H9B H 0.2364 0.0749 0.1042 0.096 Uiso 1 1 calc R U . . .
H9C H 0.2924 0.0883 0.2278 0.096 Uiso 1 1 calc R U . . .
C12 C 0.3323(6) 0.2744(7) 0.0784(8) 0.053(3) Uani 1 1 d . . . . .
H12 H 0.3332 0.3065 0.0305 0.064 Uiso 1 1 calc R U . . .
N1 N 0.6309(4) 0.0081(5) 0.3926(6) 0.0459(19) Uani 1 1 d . . . . .
C31 C 0.4909(5) 0.4400(6) 0.5829(8) 0.050(2) Uani 1 1 d . . . . .
H31A H 0.4798 0.4481 0.5153 0.059 Uiso 1 1 calc R U . . .
H31B H 0.5158 0.4941 0.6248 0.059 Uiso 1 1 calc R U . . .
O7 O 0.4136(5) 0.3639(5) 0.6072(7) 0.075(2) Uani 1 1 d . . . . .
C25 C 0.7378(7) 0.0805(8) 0.7251(11) 0.069(3) Uani 1 1 d . . . . .
H25A H 0.7702 0.0473 0.7904 0.104 Uiso 1 1 calc R U . . .
H25B H 0.7642 0.0957 0.7002 0.104 Uiso 1 1 calc R U . . .
H25C H 0.6951 0.0441 0.6729 0.104 Uiso 1 1 calc R U . . .
O4 O 0.6522(5) 0.5257(7) 0.4369(8) 0.089(3) Uani 1 1 d . . . . .
H33A H 0.6343 0.5489 0.4616 0.134 Uiso 1 1 calc R U . . .
O6 O 0.3639(6) -0.4233(6) 0.3161(8) 0.094(2) Uani 1 1 d . . . . .
O3 O 0.6276(6) 0.4133(7) 0.3357(8) 0.094(2) Uani 1 1 d . . . . .
C29 C 0.6187(6) 0.3737(7) 0.6710(10) 0.056(3) Uani 1 1 d . . . . .
H29A H 0.6128 0.3888 0.6083 0.067 Uiso 1 1 calc R U . . .
H29B H 0.6441 0.4236 0.7206 0.067 Uiso 1 1 calc R U . . .
C13 C 0.4063(6) 0.3840(7) 0.2313(9) 0.049(2) Uani 1 1 d . . . . .
H13A H 0.4085 0.3965 0.2914 0.059 Uiso 1 1 calc R U . . .
H13B H 0.3803 0.4337 0.1816 0.059 Uiso 1 1 calc R U . . .
C4 C 0.6925(5) 0.0916(7) 0.3615(8) 0.054(2) Uani 1 1 d . . . . .
H4 H 0.7296 0.1152 0.3619 0.065 Uiso 1 1 calc R U . . .
O1 O 0.5980(5) 0.3840(8) 0.0030(7) 0.104(2) Uani 1 1 d . . . . .
C17 C 0.4279(8) 0.1407(7) 0.6188(10) 0.067(3) Uani 1 1 d . . . . .
H17A H 0.4798 0.1443 0.6517 0.101 Uiso 1 1 calc R U . . .
H17B H 0.4233 0.1257 0.6714 0.101 Uiso 1 1 calc R U . . .
H17C H 0.4044 0.1978 0.5873 0.101 Uiso 1 1 calc R U . . .
C16 C 0.6085(6) 0.4643(7) 0.3712(8) 0.055(2) Uani 1 1 d . . . . .
C22 C 0.3794(6) -0.1929(6) 0.4079(8) 0.051(2) Uani 1 1 d . . . . .
H22A H 0.4196 -0.2000 0.4837 0.061 Uiso 1 1 calc R U . . .
H22B H 0.3325 -0.1990 0.3943 0.061 Uiso 1 1 calc R U . . .
N7 N 0.7134(5) 0.1621(5) 0.7432(7) 0.045(2) Uani 1 1 d . . . . .
C19 C 0.3183(7) 0.0471(7) 0.4736(10) 0.056(3) Uani 1 1 d . . . . .
H19 H 0.2832 0.0707 0.4776 0.067 Uiso 1 1 calc R U . . .
C20 C 0.3056(6) -0.0161(7) 0.4051(9) 0.058(3) Uani 1 1 d . . . . .
H20 H 0.2604 -0.0446 0.3531 0.069 Uiso 1 1 calc R U . . .
C24 C 0.3765(6) -0.3611(6) 0.3728(8) 0.054(2) Uani 1 1 d . . . . .
O2 O 0.7029(5) 0.3715(8) 0.1644(8) 0.104(2) Uani 1 1 d . . . . .
C6 C 0.6352(6) 0.2362(7) 0.2057(9) 0.061(3) Uani 1 1 d . . . . .
H6A H 0.6462 0.1878 0.1777 0.073 Uiso 1 1 calc R U . . .
H6B H 0.6820 0.2594 0.2695 0.073 Uiso 1 1 calc R U . . .
C1 C 0.6151(7) -0.0647(7) 0.4352(10) 0.074(3) Uani 1 1 d . . . . .
H1A H 0.5865 -0.1106 0.3821 0.111 Uiso 1 1 calc R U . . .
H1B H 0.5872 -0.0416 0.4552 0.111 Uiso 1 1 calc R U . . .
H1C H 0.6612 -0.0900 0.4964 0.111 Uiso 1 1 calc R U . . .
C3 C 0.6989(6) 0.0206(7) 0.4180(9) 0.056(3) Uani 1 1 d . . . . .
H3 H 0.7417 -0.0137 0.4656 0.067 Uiso 1 1 calc R U . . .
C27 C 0.7298(6) 0.1860(8) 0.8368(8) 0.055(3) Uani 1 1 d . . . . .
H27 H 0.7578 0.1524 0.8993 0.066 Uiso 1 1 calc R U . . .
C15 C 0.5300(5) 0.4603(7) 0.3346(8) 0.051(2) Uani 1 1 d . . . . .
H15A H 0.5335 0.4621 0.3969 0.061 Uiso 1 1 calc R U . . .
H15B H 0.5033 0.5140 0.2931 0.061 Uiso 1 1 calc R U . . .
C30 C 0.5426(6) 0.3604(7) 0.6401(10) 0.055(3) Uani 1 1 d . . . . .
H30A H 0.5194 0.3076 0.5947 0.066 Uiso 1 1 calc R U . . .
H30B H 0.5491 0.3485 0.7038 0.066 Uiso 1 1 calc R U . . .
C28 C 0.6983(6) 0.2659(8) 0.8225(8) 0.058(3) Uani 1 1 d . . . . .
H28 H 0.6994 0.2978 0.8724 0.069 Uiso 1 1 calc R U . . .
C7 C 0.5929(6) 0.3110(8) 0.1237(10) 0.071(3) Uani 1 1 d . . . . .
H7A H 0.5480 0.2853 0.0591 0.085 Uiso 1 1 calc R U . . .
H7B H 0.5773 0.3550 0.1499 0.085 Uiso 1 1 calc R U . . .
C5 C 0.5883(6) 0.2011(7) 0.2315(9) 0.063(3) Uani 1 1 d . . . . .
H5A H 0.5809 0.2491 0.2642 0.075 Uiso 1 1 calc R U . . .
H5B H 0.5397 0.1844 0.1659 0.075 Uiso 1 1 calc R U . . .
C21 C 0.3837(7) -0.1000(6) 0.3745(8) 0.057(3) Uani 1 1 d . . . . .
H21A H 0.4323 -0.0916 0.3936 0.068 Uiso 1 1 calc R U . . .
H21B H 0.3460 -0.0941 0.2980 0.068 Uiso 1 1 calc R U . . .
C23 C 0.3849(7) -0.2660(6) 0.3497(9) 0.067(3) Uani 1 1 d . . . . .
H23A H 0.4330 -0.2609 0.3668 0.080 Uiso 1 1 calc R U . . .
H23B H 0.3468 -0.2553 0.2740 0.080 Uiso 1 1 calc R U . . .
C8 C 0.6349(6) 0.3595(7) 0.0959(9) 0.061(3) Uani 1 1 d . . . . .
O12 O 0.2661(7) 0.1859(9) 0.5693(10) 0.119(4) Uani 1 1 d . . . . .
O9 O 0.5199(9) 0.2685(8) 0.8230(11) 0.153(5) Uani 1 1 d . . . . .
O14 O 0.7978(5) 0.8738(7) 0.6081(8) 0.081(3) Uani 1 1 d . . . . .
H35 H 0.842(8) 0.873(7) 0.615(10) 0.08(4) Uiso 1 1 d . . . . .
H34 H 0.829(10) 0.880(12) 0.673(14) 0.13(7) Uiso 1 1 d . . . . .
H41 H 0.266(7) 0.258(10) 0.573(10) 0.09(4) Uiso 1 1 d . . . . .
H40 H 0.231(10) 0.170(12) 0.585(14) 0.15(7) Uiso 1 1 d . . . . .

loop_
_atom_site_aniso_label
_atom_site_aniso_U_11
_atom_site_aniso_U_22
_atom_site_aniso_U_33
_atom_site_aniso_U_23
_atom_site_aniso_U_13
_atom_site_aniso_U_12
Hg1 0.03404(15) 0.04538(15) 0.03822(15) 0.00374(19) 0.02221(13) 0.00118(18)
Se1 0.0310(4) 0.0582(5) 0.0382(4) -0.0070(4) 0.0193(4) 0.0025(4)
Se2 0.0462(6) 0.0638(6) 0.0429(5) 0.0124(5) 0.0321(5) 0.0190(5)
Se3 0.0440(6) 0.0579(6) 0.0504(5) 0.0218(5) 0.0255(5) 0.0050(4)
Se4 0.0414(6) 0.0737(7) 0.0444(6) -0.0068(5) 0.0286(5) -0.0179(5)
N3 0.038(5) 0.043(4) 0.046(4) 0.003(4) 0.026(4) 0.003(4)
N5 0.069(6) 0.035(4) 0.057(5) 0.010(4) 0.045(5) 0.003(4)
N8 0.040(5) 0.056(5) 0.051(5) 0.003(4) 0.031(4) 0.005(4)
N2 0.036(4) 0.041(4) 0.045(4) -0.007(3) 0.024(4) 0.000(3)
C2 0.038(5) 0.044(5) 0.038(5) -0.011(4) 0.022(4) 0.002(4)
N4 0.037(5) 0.045(4) 0.042(4) 0.010(4) 0.024(4) 0.005(4)
C14 0.038(5) 0.045(5) 0.051(6) 0.013(4) 0.029(5) 0.012(4)
C18 0.052(6) 0.032(4) 0.041(5) 0.008(4) 0.029(5) 0.000(4)
C32 0.062(7) 0.044(5) 0.054(6) 0.001(5) 0.041(6) 0.003(5)
C11 0.050(6) 0.063(7) 0.037(5) -0.003(5) 0.022(5) 0.000(5)
C26 0.031(5) 0.049(5) 0.043(5) -0.001(4) 0.022(5) -0.004(4)
O8 0.048(4) 0.052(4) 0.070(4) 0.014(3) 0.039(4) 0.012(3)
C10 0.028(5) 0.042(5) 0.044(5) 0.008(4) 0.023(4) 0.009(4)
O5 0.103(6) 0.044(4) 0.067(5) 0.005(3) 0.060(5) 0.006(4)
N6 0.059(5) 0.035(4) 0.048(4) 0.003(4) 0.033(4) -0.006(4)
C9 0.052(7) 0.048(6) 0.085(8) 0.008(6) 0.040(7) -0.006(5)
C12 0.057(7) 0.068(7) 0.039(5) 0.013(5) 0.033(5) 0.010(5)
N1 0.037(5) 0.046(4) 0.048(5) -0.003(4) 0.025(4) 0.005(3)
C31 0.051(6) 0.047(5) 0.062(6) 0.002(4) 0.041(5) 0.004(4)
O7 0.071(5) 0.061(4) 0.115(7) 0.031(4) 0.070(5) 0.015(4)
C25 0.062(8) 0.048(6) 0.105(10) 0.007(7) 0.057(8) 0.005(6)
O4 0.055(5) 0.106(7) 0.094(6) -0.047(5) 0.041(5) -0.013(5)
O6 0.125(6) 0.076(4) 0.103(5) -0.028(4) 0.084(5) -0.029(4)
O3 0.125(6) 0.076(4) 0.103(5) -0.028(4) 0.084(5) -0.029(4)
C29 0.056(7) 0.046(5) 0.072(7) 0.000(5) 0.044(6) 0.006(5)
C13 0.047(6) 0.044(5) 0.057(6) 0.002(5) 0.033(5) 0.005(4)
C4 0.039(6) 0.059(6) 0.062(6) -0.013(5) 0.032(5) -0.004(5)
O1 0.062(4) 0.157(7) 0.068(4) 0.032(4) 0.031(4) -0.005(4)
C17 0.091(10) 0.046(6) 0.074(8) -0.005(5) 0.057(8) -0.001(6)
C16 0.052(6) 0.064(6) 0.045(5) -0.006(5) 0.029(5) -0.001(5)
C22 0.066(7) 0.040(5) 0.048(5) 0.001(4) 0.037(5) -0.001(4)
N7 0.029(4) 0.044(4) 0.051(5) 0.009(4) 0.020(4) 0.004(3)
C19 0.055(7) 0.051(6) 0.077(8) 0.014(6) 0.049(7) 0.008(5)
C20 0.044(6) 0.051(5) 0.072(7) 0.016(5) 0.034(6) 0.002(5)
C24 0.069(7) 0.044(5) 0.049(6) -0.008(5) 0.039(6) -0.003(5)
O2 0.062(4) 0.157(7) 0.068(4) 0.032(4) 0.031(4) -0.005(4)
C6 0.058(7) 0.068(6) 0.067(7) 0.002(5) 0.044(6) 0.008(5)
C1 0.071(8) 0.057(7) 0.092(9) 0.027(6) 0.050(8) 0.016(6)
C3 0.038(6) 0.059(6) 0.057(6) -0.004(5) 0.025(5) 0.011(5)
C27 0.035(5) 0.077(7) 0.036(5) 0.012(5) 0.016(5) -0.003(5)
C15 0.049(6) 0.058(5) 0.052(6) -0.002(5) 0.035(5) 0.001(5)
C30 0.050(6) 0.057(6) 0.065(7) 0.000(5) 0.039(6) -0.001(5)
C28 0.043(6) 0.079(8) 0.043(6) 0.001(5) 0.025(5) -0.003(5)
C7 0.059(7) 0.084(8) 0.070(7) 0.018(6) 0.041(6) 0.002(6)
C5 0.056(7) 0.054(6) 0.078(8) 0.015(5) 0.043(6) 0.013(5)
C21 0.074(7) 0.046(5) 0.053(6) 0.001(5) 0.042(6) 0.000(5)
C23 0.103(10) 0.050(6) 0.061(7) -0.003(5) 0.059(7) -0.007(6)
C8 0.058(7) 0.072(7) 0.055(6) 0.010(5) 0.037(6) 0.005(5)
O12 0.141(10) 0.138(10) 0.138(10) -0.061(8) 0.116(9) -0.055(8)
O9 0.205(15) 0.119(9) 0.146(11) 0.015(8) 0.117(11) 0.019(9)
O14 0.065(6) 0.113(7) 0.064(6) 0.034(5) 0.041(5) 0.020(5)

loop_
_atom_type_symbol
_atom_type_description
_atom_type_scat_dispersion_real
_atom_type_scat_dispersion_imag
_atom_type_scat_source
C C 0.0033 0.0016 'International Tables Vol C Tables 4.2.6.8 and 6.1.1.4'
Hg Hg -2.3894 9.2266 'International Tables Vol C Tables 4.2.6.8 and 6.1.1.4'
I I -0.4742 1.8119 'International Tables Vol C Tables 4.2.6.8 and 6.1.1.4'
N N 0.0061 0.0033 'International Tables Vol C Tables 4.2.6.8 and 6.1.1.4'
O O 0.0106 0.0060 'International Tables Vol C Tables 4.2.6.8 and 6.1.1.4'
Se Se -0.0929 2.2259 'International Tables Vol C Tables 4.2.6.8 and 6.1.1.4'
Cl Cl 0.1484 0.1585 'International Tables Vol C Tables 4.2.6.8 and 6.1.1.4'
H H 0.0000 0.0000 'International Tables Vol C Tables 4.2.6.8 and 6.1.1.4'

loop_
_geom_angle_atom_site_label_1
_geom_angle_atom_site_label_2
_geom_angle_atom_site_label_3
_geom_angle
_geom_angle_site_symmetry_1
_geom_angle_site_symmetry_3
_geom_angle_publ_flag
Se4 Hg1 Se3 109.19(3) . . ?
Se4 Hg1 Se2 120.56(3) . . ?
Se3 Hg1 Se2 104.12(3) . . ?
Se4 Hg1 Se1 101.02(3) . . ?
Se3 Hg1 Se1 119.88(4) . . ?
Se2 Hg1 Se1 103.00(3) . . ?
C2 Se1 Hg1 96.1(2) . . ?
C10 Se2 Hg1 93.5(3) . . ?
C18 Se3 Hg1 95.6(3) . . ?
C26 Se4 Hg1 98.4(3) . . ?
C10 N3 C11 108.8(8) . . ?
C10 N3 C9 127.0(9) . . ?
C11 N3 C9 124.2(9) . . ?
C19 N5 C18 109.9(9) . . ?
C19 N5 C17 125.4(10) . . ?
C18 N5 C17 124.7(10) . . ?
C26 N8 C28 109.1(9) . . ?
C26 N8 C29 126.9(9) . . ?
C28 N8 C29 123.7(10) . . ?
C2 N2 C4 109.7(9) . . ?
C2 N2 C5 123.8(8) . . ?
C4 N2 C5 126.6(9) . . ?
N2 C2 N1 107.3(8) . . ?
N2 C2 Se1 126.5(7) . . ?
N1 C2 Se1 126.2(7) . . ?
C10 N4 C12 109.2(9) . . ?
C10 N4 C13 125.3(8) . . ?
C12 N4 C13 125.4(9) . . ?
C13 C14 C15 111.6(8) . . ?
C13 C14 H14A 109.3 . . ?
C15 C14 H14A 109.3 . . ?
C13 C14 H14B 109.3 . . ?
C15 C14 H14B 109.3 . . ?
H14A C14 H14B 108.0 . . ?
N6 C18 N5 105.2(9) . . ?
N6 C18 Se3 129.0(7) . . ?
N5 C18 Se3 125.9(7) . . ?
O7 C32 O8 125.7(10) . . ?
O7 C32 C31 117.2(9) . . ?
O8 C32 C31 117.1(9) . . ?
C12 C11 N3 108.1(9) . . ?
C12 C11 H11 126.0 . . ?
N3 C11 H11 126.0 . . ?
N7 C26 N8 106.4(9) . . ?
N7 C26 Se4 127.1(8) . . ?
N8 C26 Se4 126.4(7) . . ?
N4 C10 N3 106.7(8) . . ?
N4 C10 Se2 127.2(7) . . ?
N3 C10 Se2 126.1(7) . . ?
C24 O5 H5 109.5 . . ?
C18 N6 C20 110.5(9) . . ?
C18 N6 C21 125.1(9) . . ?
C20 N6 C21 124.1(9) . . ?
N3 C9 H9A 109.5 . . ?
N3 C9 H9B 109.5 . . ?
H9A C9 H9B 109.5 . . ?
N3 C9 H9C 109.5 . . ?
H9A C9 H9C 109.5 . . ?
H9B C9 H9C 109.5 . . ?
C11 C12 N4 107.2(9) . . ?
C11 C12 H12 126.4 . . ?
N4 C12 H12 126.4 . . ?
C2 N1 C3 108.8(8) . . ?
C2 N1 C1 127.6(9) . . ?
C3 N1 C1 123.6(9) . . ?
C30 C31 C32 112.3(8) . . ?
C30 C31 H31A 109.2 . . ?
C32 C31 H31A 109.2 . . ?
C30 C31 H31B 109.2 . . ?
C32 C31 H31B 109.2 . . ?
H31A C31 H31B 107.9 . . ?
N7 C25 H25A 109.5 . . ?
N7 C25 H25B 109.5 . . ?
H25A C25 H25B 109.5 . . ?
N7 C25 H25C 109.5 . . ?
H25A C25 H25C 109.5 . . ?
H25B C25 H25C 109.5 . . ?
C16 O4 H33A 109.5 . . ?
N8 C29 C30 110.7(9) . . ?
N8 C29 H29A 109.5 . . ?
C30 C29 H29A 109.5 . . ?
N8 C29 H29B 109.5 . . ?
C30 C29 H29B 109.5 . . ?
H29A C29 H29B 108.1 . . ?
N4 C13 C14 112.4(8) . . ?
N4 C13 H13A 109.1 . . ?
C14 C13 H13A 109.1 . . ?
N4 C13 H13B 109.1 . . ?
C14 C13 H13B 109.1 . . ?
H13A C13 H13B 107.9 . . ?
C3 C4 N2 106.8(9) . . ?
C3 C4 H4 126.6 . . ?
N2 C4 H4 126.6 . . ?
N5 C17 H17A 109.5 . . ?
N5 C17 H17B 109.5 . . ?
H17A C17 H17B 109.5 . . ?
N5 C17 H17C 109.5 . . ?
H17A C17 H17C 109.5 . . ?
H17B C17 H17C 109.5 . . ?
O3 C16 O4 121.1(11) . . ?
O3 C16 C15 120.8(10) . . ?
O4 C16 C15 118.1(9) . . ?
C23 C22 C21 112.0(8) . . ?
C23 C22 H22A 109.2 . . ?
C21 C22 H22A 109.2 . . ?
C23 C22 H22B 109.2 . . ?
C21 C22 H22B 109.2 . . ?
H22A C22 H22B 107.9 . . ?
C26 N7 C27 109.7(9) . . ?
C26 N7 C25 124.7(10) . . ?
C27 N7 C25 125.6(10) . . ?
C20 C19 N5 107.7(10) . . ?
C20 C19 H19 126.1 . . ?
N5 C19 H19 126.1 . . ?
C19 C20 N6 106.7(10) . . ?
C19 C20 H20 126.7 . . ?
N6 C20 H20 126.7 . . ?
O6 C24 O5 122.9(9) . . ?
O6 C24 C23 121.9(10) . . ?
O5 C24 C23 115.1(8) . . ?
C5 C6 C7 109.0(9) . . ?
C5 C6 H6A 109.9 . . ?
C7 C6 H6A 109.9 . . ?
C5 C6 H6B 109.9 . . ?
C7 C6 H6B 109.9 . . ?
H6A C6 H6B 108.3 . . ?
N1 C1 H1A 109.5 . . ?
N1 C1 H1B 109.5 . . ?
H1A C1 H1B 109.5 . . ?
N1 C1 H1C 109.5 . . ?
H1A C1 H1C 109.5 . . ?
H1B C1 H1C 109.5 . . ?
C4 C3 N1 107.4(9) . . ?
C4 C3 H3 126.3 . . ?
N1 C3 H3 126.3 . . ?
C28 C27 N7 107.8(9) . . ?
C28 C27 H27 126.1 . . ?
N7 C27 H27 126.1 . . ?
C14 C15 C16 115.9(8) . . ?
C14 C15 H15A 108.3 . . ?
C16 C15 H15A 108.3 . . ?
C14 C15 H15B 108.3 . . ?
C16 C15 H15B 108.3 . . ?
H15A C15 H15B 107.4 . . ?
C31 C30 C29 113.9(8) . . ?
C31 C30 H30A 108.8 . . ?
C29 C30 H30A 108.8 . . ?
C31 C30 H30B 108.8 . . ?
C29 C30 H30B 108.8 . . ?
H30A C30 H30B 107.7 . . ?
C27 C28 N8 106.9(10) . . ?
C27 C28 H28 126.5 . . ?
N8 C28 H28 126.5 . . ?
C8 C7 C6 115.9(9) . . ?
C8 C7 H7A 108.3 . . ?
C6 C7 H7A 108.3 . . ?
C8 C7 H7B 108.3 . . ?
C6 C7 H7B 108.3 . . ?
H7A C7 H7B 107.4 . . ?
N2 C5 C6 113.8(8) . . ?
N2 C5 H5A 108.8 . . ?
C6 C5 H5A 108.8 . . ?
N2 C5 H5B 108.8 . . ?
C6 C5 H5B 108.8 . . ?
H5A C5 H5B 107.7 . . ?
N6 C21 C22 110.4(8) . . ?
N6 C21 H21A 109.6 . . ?
C22 C21 H21A 109.6 . . ?
N6 C21 H21B 109.6 . . ?
C22 C21 H21B 109.6 . . ?
H21A C21 H21B 108.1 . . ?
C22 C23 C24 115.9(8) . . ?
C22 C23 H23A 108.3 . . ?
C24 C23 H23A 108.3 . . ?
C22 C23 H23B 108.3 . . ?
C24 C23 H23B 108.3 . . ?
H23A C23 H23B 107.4 . . ?
O1 C8 O2 123.7(11) . . ?
O1 C8 C7 116.2(10) . . ?
O2 C8 C7 120.1(10) . . ?
H41 O12 H40 101(10) . . ?
H35 O14 H34 82(10) . . ?

loop_
_geom_bond_atom_site_label_1
_geom_bond_atom_site_label_2
_geom_bond_distance
_geom_bond_site_symmetry_2
_geom_bond_publ_flag
Hg1 Se4 2.6385(11) . ?
Hg1 Se3 2.6438(9) . ?
Hg1 Se2 2.6560(10) . ?
Hg1 Se1 2.6753(9) . ?
Se1 C2 1.878(9) . ?
Se2 C10 1.874(9) . ?
Se3 C18 1.866(10) . ?
Se4 C26 1.860(10) . ?
N3 C10 1.341(12) . ?
N3 C11 1.357(13) . ?
N3 C9 1.474(13) . ?
N5 C19 1.355(14) . ?
N5 C18 1.362(12) . ?
N5 C17 1.475(13) . ?
N8 C26 1.354(13) . ?
N8 C28 1.379(13) . ?
N8 C29 1.458(13) . ?
N2 C2 1.332(12) . ?
N2 C4 1.365(12) . ?
N2 C5 1.476(12) . ?
C2 N1 1.337(11) . ?
N4 C10 1.333(12) . ?
N4 C12 1.364(12) . ?
N4 C13 1.472(13) . ?
C14 C13 1.498(14) . ?
C14 C15 1.514(14) . ?
C14 H14A 0.9700 . ?
C14 H14B 0.9700 . ?
C18 N6 1.341(12) . ?
C32 O7 1.226(12) . ?
C32 O8 1.235(12) . ?
C32 C31 1.538(14) . ?
C11 C12 1.322(15) . ?
C11 H11 0.9300 . ?
C26 N7 1.334(12) . ?
O5 C24 1.264(12) . ?
O5 H5 0.8200 . ?
N6 C20 1.368(13) . ?
N6 C21 1.470(13) . ?
C9 H9A 0.9600 . ?
C9 H9B 0.9600 . ?
C9 H9C 0.9600 . ?
C12 H12 0.9300 . ?
N1 C3 1.371(13) . ?
N1 C1 1.455(13) . ?
C31 C30 1.509(13) . ?
C31 H31A 0.9700 . ?
C31 H31B 0.9700 . ?
C25 N7 1.445(14) . ?
C25 H25A 0.9600 . ?
C25 H25B 0.9600 . ?
C25 H25C 0.9600 . ?
O4 C16 1.273(12) . ?
O4 H33A 0.8200 . ?
O6 C24 1.205(12) . ?
O3 C16 1.198(13) . ?
C29 C30 1.515(15) . ?
C29 H29A 0.9700 . ?
C29 H29B 0.9700 . ?
C13 H13A 0.9700 . ?
C13 H13B 0.9700 . ?
C4 C3 1.345(15) . ?
C4 H4 0.9300 . ?
O1 C8 1.229(13) . ?
C17 H17A 0.9600 . ?
C17 H17B 0.9600 . ?
C17 H17C 0.9600 . ?
C16 C15 1.521(14) . ?
C22 C23 1.502(13) . ?
C22 C21 1.508(12) . ?
C22 H22A 0.9700 . ?
C22 H22B 0.9700 . ?
N7 C27 1.370(13) . ?
C19 C20 1.341(15) . ?
C19 H19 0.9300 . ?
C20 H20 0.9300 . ?
C24 C23 1.504(13) . ?
O2 C8 1.236(14) . ?
C6 C5 1.496(14) . ?
C6 C7 1.519(15) . ?
C6 H6A 0.9700 . ?
C6 H6B 0.9700 . ?
C1 H1A 0.9600 . ?
C1 H1B 0.9600 . ?
C1 H1C 0.9600 . ?
C3 H3 0.9300 . ?
C27 C28 1.331(16) . ?
C27 H27 0.9300 . ?
C15 H15A 0.9700 . ?
C15 H15B 0.9700 . ?
C30 H30A 0.9700 . ?
C30 H30B 0.9700 . ?
C28 H28 0.9300 . ?
C7 C8 1.501(15) . ?
C7 H7A 0.9700 . ?
C7 H7B 0.9700 . ?
C5 H5A 0.9700 . ?
C5 H5B 0.9700 . ?
C21 H21A 0.9700 . ?
C21 H21B 0.9700 . ?
C23 H23A 0.9700 . ?
C23 H23B 0.9700 . ?
O12 H41 1.07(14) . ?
O12 H40 1.03(18) . ?
O14 H35 0.97(14) . ?
O14 H34 0.82(18) . ?
